data_2205174
loop_
_publ_author_name
'Tursina, Anna I.'
'Nesterenko, Sergei N.'
'Murashova, Elena V.'
'Chernyshev, Ilya V.'
'No\"el, Henri'
'Seropegin, Yuri D.'

_publ_section_title
;
 CeRu~2~Al~10~ with the YbFe~2~Al~10~ structure type
;
_journal_issue 2
_journal_name_full 'Acta Crystallographica Section E'
_journal_page_first i12
_journal_page_last i14
_journal_paper_doi 10.1107/S1600536805000310
_journal_volume 61
_journal_year 2005
_chemical_formula_iupac 'Ce Ru2 Al10'
_chemical_formula_moiety 'Al10 Ce Ru2'
_chemical_formula_structural 'Al10 Ce Ru2'
_chemical_formula_sum 'Al10 Ce Ru2'
_chemical_formula_weight 612.06
_chemical_name_systematic
;
Cerium diruthenium decaaluminium
;
_space_group_IT_number 63
_symmetry_cell_setting orthorhombic
_symmetry_space_group_name_Hall '-C 2c 2'
_symmetry_space_group_name_H-M 'C m c m'
_atom_sites_solution_primary direct
_atom_sites_solution_secondary difmap
_audit_creation_method SHELXL-97
_cell_angle_alpha 90.00
_cell_angle_beta 90.00
_cell_angle_gamma 90.00
_cell_formula_units_Z 4
_cell_length_a 9.1272(16)
_cell_length_b 10.282(2)
_cell_length_c 9.1902(14)
_cell_measurement_reflns_used 25
_cell_measurement_temperature 293(2)
_cell_measurement_theta_max 27.79
_cell_measurement_theta_min 18.12
_cell_volume 862.5(3)
_computing_cell_refinement 'CAD-4 Express'
_computing_data_collection 'CAD-4 Express (Enraf--Nonius, 1994)'
_computing_data_reduction 'XCAD4 (Harms & Wocadlo, 1995)'
_computing_molecular_graphics
;
DIAMOND (Brandenburg, 1998) and ORTEP-3 (Farrugia, 1997)
;
_computing_publication_material
;
WinGX (Farrugia, 1999)
;
_computing_structure_refinement 'SHELXL97 (Sheldrick, 1997)'
_computing_structure_solution 'SHELXS97 (Sheldrick, 1997)'
_diffrn_ambient_temperature 293(2)
_diffrn_measured_fraction_theta_full 0.997
_diffrn_measured_fraction_theta_max 0.997
_diffrn_measurement_device_type 'Enraf--Nonius CAD-4'
_diffrn_measurement_method '\w scans'
_diffrn_radiation_monochromator graphite
_diffrn_radiation_source 'fine-focus sealed tube'
_diffrn_radiation_type MoK\a
_diffrn_radiation_wavelength 0.71073
_diffrn_reflns_av_R_equivalents 0.0437
_diffrn_reflns_av_sigmaI/netI 0.0305
_diffrn_reflns_limit_h_max 0
_diffrn_reflns_limit_h_min -12
_diffrn_reflns_limit_k_max 1
_diffrn_reflns_limit_k_min -14
_diffrn_reflns_limit_l_max 12
_diffrn_reflns_limit_l_min 0
_diffrn_reflns_number 769
_diffrn_reflns_theta_full 29.91
_diffrn_reflns_theta_max 29.91
_diffrn_reflns_theta_min 2.98
_diffrn_standards_decay_% 0.6
_diffrn_standards_interval_time 120
_diffrn_standards_number 1
_exptl_absorpt_coefficient_mu 9.587
_exptl_absorpt_correction_T_max 0.746
_exptl_absorpt_correction_T_min 0.321
_exptl_absorpt_correction_type '\y scan'
_exptl_absorpt_process_details
;
(North <i>et al.</i>, 1968)
;
_exptl_crystal_colour 'metallic light grey'
_exptl_crystal_density_diffrn 4.714
_exptl_crystal_density_method 'not measured'
_exptl_crystal_description prism
_exptl_crystal_F_000 1104
_exptl_crystal_size_max 0.15
_exptl_crystal_size_mid 0.10
_exptl_crystal_size_min 0.03
_refine_diff_density_max 3.910
_refine_diff_density_min -4.498
_refine_ls_extinction_coef 0.0127(10)
_refine_ls_extinction_expression Fc^*^=kFc[1+0.001xFc^2^\l^3^/sin(2\q)]^-1/4^
_refine_ls_extinction_method SHELXL97
_refine_ls_goodness_of_fit_ref 1.095
_refine_ls_hydrogen_treatment none
_refine_ls_matrix_type full
_refine_ls_number_parameters 41
_refine_ls_number_reflns 703
_refine_ls_number_restraints 0
_refine_ls_restrained_S_all 1.095
_refine_ls_R_factor_all 0.0462
_refine_ls_R_factor_gt 0.0434
_refine_ls_shift/su_max 0.000
_refine_ls_shift/su_mean 0.000
_refine_ls_structure_factor_coef Fsqd
_refine_ls_weighting_details 'w=1/[\s^2^(Fo^2^)+(0.0963P)^2^+3.3337P] where P=(Fo^2^+2Fc^2^)/3'
_refine_ls_weighting_scheme calc
_refine_ls_wR_factor_gt 0.1204
_refine_ls_wR_factor_ref 0.1227
_reflns_number_gt 661
_reflns_number_total 703
_reflns_threshold_expression I>2\s(I)
_cod_data_source_file wm6046.cif
_cod_data_source_block I
_cod_database_code 2205174
_cod_database_fobs_code 2205174

loop_
_symmetry_equiv_pos_as_xyz
'x, y, z'
'-x, -y, z+1/2'
'x, -y, -z'
'-x, y, -z+1/2'
'x+1/2, y+1/2, z'
'-x+1/2, -y+1/2, z+1/2'
'x+1/2, -y+1/2, -z'
'-x+1/2, y+1/2, -z+1/2'
'-x, -y, -z'
'x, y, -z-1/2'
'-x, y, z'
'x, -y, z-1/2'
'-x+1/2, -y+1/2, -z'
'x+1/2, y+1/2, -z-1/2'
'-x+1/2, y+1/2, z'
'x+1/2, -y+1/2, z-1/2'

loop_
_atom_site_label
_atom_site_fract_x
_atom_site_fract_y
_atom_site_fract_z
_atom_site_U_iso_or_equiv
_atom_site_adp_type
_atom_site_calc_flag
_atom_site_refinement_flags
_atom_site_occupancy
_atom_site_type_symbol
Al1 0.2248(3) 0.3641(2) 0.2500 0.0071(5) Uani d S 1 Al
Al2 0.3509(3) 0.1304(2) 0.2500 0.0072(5) Uani d S 1 Al
Al3 0.0000 0.1607(2) 0.6011(3) 0.0066(5) Uani d S 1 Al
Al4 0.0000 0.3774(2) 0.0504(3) 0.0076(5) Uani d S 1 Al
Al5 0.2276(3) 0.0000 0.0000 0.0067(6) Uani d S 1 Al
Ru 0.2500 0.2500 0.0000 0.0038(3) Uani d S 1 Ru
Ce 0.0000 0.12381(5) 0.2500 0.0053(3) Uani d S 1 Ce

loop_
_atom_site_aniso_label
_atom_site_aniso_U_11
_atom_site_aniso_U_22
_atom_site_aniso_U_33
_atom_site_aniso_U_12
_atom_site_aniso_U_13
_atom_site_aniso_U_23
Al1 0.0122(11) 0.0058(11) 0.0034(11) 0.0010(8) 0.000 0.000
Al2 0.0075(10) 0.0056(10) 0.0086(11) -0.0013(8) 0.000 0.000
Al3 0.0074(9) 0.0062(10) 0.0063(10) 0.000 0.000 0.0002(8)
Al4 0.0054(10) 0.0041(11) 0.0131(12) 0.000 0.000 0.0011(8)
Al5 0.0107(11) 0.0023(11) 0.0073(13) 0.000 0.000 0.0007(8)
Ru 0.0053(4) 0.0020(4) 0.0041(4) 0.00007(16) -0.00051(19) -0.00020(17)
Ce 0.0078(4) 0.0018(4) 0.0063(4) 0.000 0.000 0.000

loop_
_atom_type_symbol
_atom_type_description
_atom_type_scat_dispersion_real
_atom_type_scat_dispersion_imag
_atom_type_scat_source
Al Al 0.0645 0.0514 'International Tables Vol C Tables 4.2.6.8 and 6.1.1.4'
Ce Ce -0.2486 2.6331 'International Tables Vol C Tables 4.2.6.8 and 6.1.1.4'
Ru Ru -1.2594 0.8363 'International Tables Vol C Tables 4.2.6.8 and 6.1.1.4'

loop_
_geom_angle_atom_site_label_1
_geom_angle_atom_site_label_2
_geom_angle_atom_site_label_3
_geom_angle_site_symmetry_1
_geom_angle_site_symmetry_3
_geom_angle
Ru Al1 Ru . 6 125.00(9)
Ru Al1 Al2 . . 63.45(5)
Ru Al1 Al2 6 . 63.45(5)
Ru Al1 Al5 . 6 165.12(13)

loop_
_geom_bond_atom_site_label_1
_geom_bond_atom_site_label_2
_geom_bond_site_symmetry_2
_geom_bond_distance
_geom_bond_publ_flag
Al1 Ru . 2.5902(12) y
Al1 Ru 6 2.5902(11) ?
Al1 Al2 . 2.665(4) y
Al1 Al5 6 2.7237(15) y
Al1 Al5 13 2.7237(15) ?
Al1 Al4 . 2.755(3) y
Al1 Al4 10_556 2.755(3) ?
Al1 Al2 15 2.823(3) y
Al1 Al3 13_556 2.872(3) y
Al1 Al3 6_554 2.872(3) ?
Al1 Ce . 3.212(3) y
Al2 Al2 11_655 2.722(5) y
Al2 Ru 6 2.7640(14) y
Al2 Ru . 2.7640(14) ?
Al2 Al1 15_545 2.823(3) ?
Al2 Al3 13_556 2.888(3) y
Al2 Al3 6_554 2.888(3) ?
Al2 Al5 . 2.888(2) y
Al2 Al5 10_556 2.888(2) ?
Al2 Ce . 3.203(3) y
Al3 Al4 10_556 2.627(3) y
Al3 Ru 4 2.6290(13) y
Al3 Ru 6 2.6290(13) ?
Al3 Al3 10_557 2.737(5) y
Al3 Al5 2 2.812(3) y
Al3 Al5 10_556 2.812(3) ?
Al3 Al1 13_556 2.872(3) ?
Al3 Al1 7_456 2.872(3) ?
Al3 Al2 13_556 2.888(3) ?
Al3 Al2 7_456 2.888(3) ?
Al3 Ce 9_556 3.230(2) y
Al3 Ce . 3.249(3) y
Al4 Al3 10_556 2.627(3) ?
Al4 Ru 7_455 2.6715(12) y
Al4 Ru . 2.6715(12) ?
Al4 Al4 9_565 2.686(5) y
Al4 Al1 11 2.755(3) ?
Al4 Al5 13 2.826(3) y
Al4 Al5 5_455 2.826(3) ?
Al4 Ce . 3.188(3) y
Al5 Ru . 2.5786(6) y
Al5 Ru 3 2.5786(6) ?
Al5 Al1 15_545 2.7237(15) ?
Al5 Al1 13 2.7237(15) ?
Al5 Al3 2_554 2.812(3) ?
Al5 Al3 10_556 2.812(3) ?
Al5 Al4 13 2.826(3) ?
Al5 Al4 5_545 2.826(3) ?
Al5 Al2 3 2.888(2) ?
Al5 Ce 9 3.349(2) y
Al5 Ce . 3.349(2) ?
Ru Al5 13 2.5786(6) ?
Ru Al1 13 2.5902(12) ?
Ru Al3 10_556 2.6290(13) ?
Ru Al3 6_554 2.6290(13) ?
Ru Al4 13 2.6715(12) ?
Ru Al2 13 2.7640(14) ?
Ru Ce 13 3.4884(4) y
Ru Ce . 3.4884(4) ?
Ce Al4 10_556 3.188(3) ?
Ce Al2 11 3.203(3) ?
Ce Al1 11 3.212(3) ?
Ce Al3 2_554 3.230(2) ?
Ce Al3 9_556 3.230(2) ?
Ce Al3 10_556 3.249(3) ?
Ce Al5 9 3.349(2) ?
Ce Al5 10_556 3.349(2) ?
Ce Al5 2 3.349(2) ?
Ce Ru 6 3.4884(4) ?
Ce Ru 7_455 3.4884(4) ?
Ce Ru 4 3.4884(4) ?
